data_4038860
loop_
_publ_author_name
'Xiong, Wei'
'Wang, Xiaohong'
'Shen, Xianyan'
'Hu, Cuifang'
'Wang, Xin'
'Wang, Fei'
'Zhang, Guolin'
'Wang, Chun'

_publ_section_title
;
 Synthesis of Flavonols via Pyrrolidine Catalysis: Origins of the
 Selectivity for Flavonol versus Aurone.
;
_journal_name_full 'The Journal of organic chemistry'
_journal_paper_doi 10.1021/acs.joc.0c01869
_journal_year 2020
_chemical_formula_sum 'C22 H28 N O6.5'
_chemical_formula_weight 410.45
_space_group_crystal_system monoclinic
_space_group_IT_number 15
_space_group_name_Hall '-C 2yc'
_space_group_name_H-M_alt 'C 1 2/c 1'
_atom_sites_solution_hydrogens mixed
_audit_creation_method SHELXL-2016/6
_cell_angle_alpha 90
_cell_angle_beta 94.494(7)
_cell_angle_gamma 90
_cell_formula_units_Z 8
_cell_length_a 22.801(5)
_cell_length_b 17.372(4)
_cell_length_c 13.239(3)
_cell_measurement_reflns_used 9217
_cell_measurement_temperature 298(2)
_cell_measurement_theta_max 59.44
_cell_measurement_theta_min 3.93
_cell_volume 5228(2)
_computing_cell_refinement 'Bruker SAINT'
_computing_data_collection 'Bruker APEX2'
_computing_data_reduction 'Bruker SAINT'
_computing_molecular_graphics 'Bruker SHELXTL'
_computing_publication_material 'Bruker SHELXTL'
_computing_structure_refinement 'SHELXL-2016/6 (Sheldrick, 2016)'
_computing_structure_solution 'SHELXT 2014/5 (Sheldrick, 2014)'
_diffrn_ambient_temperature 298(2)
_diffrn_measured_fraction_theta_full 0.986
_diffrn_measured_fraction_theta_max 0.988
_diffrn_measurement_device_type 'Bruker APEX-II CCD'
_diffrn_measurement_method '\f and \w scans'
_diffrn_radiation_type GaK\a
_diffrn_radiation_wavelength 1.34138
_diffrn_reflns_av_R_equivalents 0.0507
_diffrn_reflns_av_unetI/netI 0.0406
_diffrn_reflns_Laue_measured_fraction_full 0.986
_diffrn_reflns_Laue_measured_fraction_max 0.988
_diffrn_reflns_limit_h_max 28
_diffrn_reflns_limit_h_min -28
_diffrn_reflns_limit_k_max 22
_diffrn_reflns_limit_k_min -22
_diffrn_reflns_limit_l_max 16
_diffrn_reflns_limit_l_min -13
_diffrn_reflns_number 26538
_diffrn_reflns_point_group_measured_fraction_full 0.986
_diffrn_reflns_point_group_measured_fraction_max 0.988
_diffrn_reflns_theta_full 53.594
_diffrn_reflns_theta_max 58.498
_diffrn_reflns_theta_min 3.935
_exptl_absorpt_coefficient_mu 0.404
_exptl_absorpt_correction_T_max 0.703
_exptl_absorpt_correction_T_min 0.473
_exptl_absorpt_correction_type multi-scan
_exptl_absorpt_process_details sadabs
_exptl_crystal_colour yellow
_exptl_crystal_density_diffrn 1.043
_exptl_crystal_description block
_exptl_crystal_F_000 1752
_exptl_crystal_size_max 0.450
_exptl_crystal_size_mid 0.400
_exptl_crystal_size_min 0.120
_refine_diff_density_max 0.494
_refine_diff_density_min -0.193
_refine_diff_density_rms 0.037
_refine_ls_extinction_method none
_refine_ls_goodness_of_fit_ref 1.066
_refine_ls_hydrogen_treatment mixed
_refine_ls_matrix_type full
_refine_ls_number_parameters 300
_refine_ls_number_reflns 5556
_refine_ls_number_restraints 5
_refine_ls_restrained_S_all 1.067
_refine_ls_R_factor_all 0.0706
_refine_ls_R_factor_gt 0.0632
_refine_ls_shift/su_max 0.002
_refine_ls_shift/su_mean 0.000
_refine_ls_structure_factor_coef Fsqd
_refine_ls_weighting_details 'w=1/[\s^2^(Fo^2^)+(0.1238P)^2^+1.4643P] where P=(Fo^2^+2Fc^2^)/3'
_refine_ls_weighting_scheme calc
_refine_ls_wR_factor_gt 0.2012
_refine_ls_wR_factor_ref 0.2102
_reflns_Friedel_coverage 0.000
_reflns_number_gt 4580
_reflns_number_total 5556
_reflns_threshold_expression 'I > 2\s(I)'
_cod_data_source_file jo0c01869_si_001.cif
_cod_data_source_block platon_sq
_cod_original_cell_volume 5227.7(18)
_cod_original_sg_symbol_H-M 'C 2/c'
_cod_original_formula_sum 'C22 H28 N O6.50'
_cod_database_code 4038860
_shelx_shelxl_version_number 2016/6
_shelx_space_group_comment
; 
The symmetry employed for this shelxl refinement is uniquely defined 
by the following loop, which should always be used as a source of 
symmetry information in preference to the above space-group names. 
They are only intended as comments. 
;
_shelx_estimated_absorpt_t_min 0.839
_shelx_estimated_absorpt_t_max 0.953

loop_
_space_group_symop_operation_xyz
'x, y, z'
'-x, y, -z+1/2'
'x+1/2, y+1/2, z'
'-x+1/2, y+1/2, -z+1/2'
'-x, -y, -z'
'x, -y, z-1/2'
'-x+1/2, -y+1/2, -z'
'x+1/2, -y+1/2, z-1/2'

loop_
_atom_site_label
_atom_site_type_symbol
_atom_site_fract_x
_atom_site_fract_y
_atom_site_fract_z
_atom_site_U_iso_or_equiv
_atom_site_adp_type
_atom_site_occupancy
_atom_site_site_symmetry_order
_atom_site_calc_flag
_atom_site_refinement_flags_posn
_atom_site_refinement_flags_adp
_atom_site_refinement_flags_occupancy
_atom_site_disorder_assembly
_atom_site_disorder_group
N1 N 0.17101(6) 0.27627(8) 0.32317(10) 0.0594(3) Uani 1 1 d . . . . .
O1 O 0.44479(6) 0.56270(8) 0.56761(9) 0.0720(4) Uani 1 1 d . . . . .
O2 O 0.40061(6) 0.55598(8) 0.75005(8) 0.0684(4) Uani 1 1 d . . . . .
H2 H 0.429845 0.578408 0.732785 0.103 Uiso 1 1 calc R U . . .
O3 O 0.30824(6) 0.47362(8) 0.78243(8) 0.0757(4) Uani 1 1 d . . . . .
O4 O 0.31772(7) 0.20305(9) 0.34535(11) 0.0790(4) Uani 1 1 d . . . . .
H4 H 0.3549(11) 0.1688(14) 0.3360(18) 0.090(7) Uiso 1 1 d . . . . .
O5 O 0.20580(8) 0.38439(10) 0.15598(11) 0.0918(5) Uani 1 1 d . . . . .
C1 C 0.22441(7) 0.30367(9) 0.33232(11) 0.0563(4) Uani 1 1 d . . . . .
C2 C 0.24630(7) 0.34214(10) 0.42384(11) 0.0590(4) Uani 1 1 d . . . . .
H2A H 0.224993 0.339420 0.480834 0.071 Uiso 1 1 calc R U . . .
C3 C 0.29695(7) 0.38190(9) 0.42849(10) 0.0541(4) Uani 1 1 d . . . . .
H3 H 0.317698 0.381122 0.370756 0.065 Uiso 1 1 calc R U . . .
C4 C 0.32273(7) 0.42585(8) 0.51364(10) 0.0513(3) Uani 1 1 d . . . . .
C5 C 0.37194(7) 0.47068(9) 0.49782(10) 0.0545(4) Uani 1 1 d . . . . .
H5 H 0.387421 0.470598 0.434889 0.065 Uiso 1 1 calc R U . . .
C6 C 0.39769(7) 0.51522(9) 0.57569(11) 0.0539(4) Uani 1 1 d . . . . .
C7 C 0.37624(7) 0.51437(9) 0.67134(10) 0.0535(4) Uani 1 1 d . . . . .
C8 C 0.32649(7) 0.46982(9) 0.68682(10) 0.0548(4) Uani 1 1 d . . . . .
C9 C 0.29991(7) 0.42612(9) 0.60895(11) 0.0540(4) Uani 1 1 d . . . . .
H9 H 0.266830 0.396851 0.619761 0.065 Uiso 1 1 calc R U . . .
C10 C 0.45611(11) 0.58785(14) 0.46900(16) 0.0879(6) Uani 1 1 d . . . . .
H10A H 0.470223 0.545371 0.431356 0.132 Uiso 1 1 calc R U . . .
H10B H 0.485285 0.627800 0.474062 0.132 Uiso 1 1 calc R U . . .
H10C H 0.420485 0.607394 0.434892 0.132 Uiso 1 1 calc R U . . .
C11 C 0.25013(10) 0.45051(13) 0.79727(14) 0.0771(6) Uani 1 1 d . . . . .
H11A H 0.223727 0.470994 0.743904 0.116 Uiso 1 1 calc R U . . .
H11B H 0.239341 0.469504 0.861337 0.116 Uiso 1 1 calc R U . . .
H11C H 0.247853 0.395329 0.796642 0.116 Uiso 1 1 calc R U . . .
C12 C 0.26279(8) 0.29381(10) 0.24731(11) 0.0623(4) Uani 1 1 d . . . . .
C13 C 0.31025(8) 0.24399(11) 0.25799(13) 0.0673(5) Uani 1 1 d . . . . .
C14 C 0.34775(11) 0.23618(15) 0.17958(18) 0.0878(6) Uani 1 1 d . . . . .
H14 H 0.379741 0.202849 0.186200 0.105 Uiso 1 1 calc R U . . .
C15 C 0.33636(13) 0.27860(18) 0.09302(17) 0.0994(8) Uani 1 1 d . . . . .
H15 H 0.361195 0.273291 0.040990 0.119 Uiso 1 1 calc R U . . .
C16 C 0.28998(13) 0.32841(16) 0.08001(14) 0.0908(7) Uani 1 1 d . . . . .
H16 H 0.283532 0.356225 0.020143 0.109 Uiso 1 1 calc R U . . .
C17 C 0.25238(10) 0.33709(12) 0.15761(13) 0.0752(5) Uani 1 1 d . . . . .
C18 C 0.19006(16) 0.42322(17) 0.0623(2) 0.1138(10) Uani 1 1 d . . . . .
H18A H 0.156388 0.455314 0.069701 0.171 Uiso 1 1 calc R U . . .
H18B H 0.222428 0.454446 0.044509 0.171 Uiso 1 1 calc R U . . .
H18C H 0.180821 0.385941 0.009942 0.171 Uiso 1 1 calc R U . . .
C19 C 0.14406(9) 0.23558(12) 0.23276(14) 0.0705(5) Uani 0.560(12) 1 d . . P A 1
H19A H 0.168945 0.193805 0.212926 0.085 Uiso 0.560(12) 1 calc R U P A 1
H19B H 0.136789 0.270565 0.176049 0.085 Uiso 0.560(12) 1 calc R U P A 1
C20 C 0.0851(6) 0.2044(5) 0.2699(9) 0.081(2) Uani 0.560(12) 1 d D . P A 1
H20A H 0.054793 0.200589 0.214404 0.098 Uiso 0.560(12) 1 calc R U P A 1
H20B H 0.090507 0.154334 0.301820 0.098 Uiso 0.560(12) 1 calc R U P A 1
C21 C 0.0700(2) 0.2645(5) 0.3450(5) 0.0830(16) Uani 0.560(12) 1 d D . P A 1
H21A H 0.042435 0.244507 0.390697 0.100 Uiso 0.560(12) 1 calc R U P A 1
H21B H 0.053065 0.309604 0.310903 0.100 Uiso 0.560(12) 1 calc R U P A 1
C22 C 0.12823(8) 0.28333(14) 0.40137(14) 0.0748(5) Uani 0.560(12) 1 d . . P A 1
H22A H 0.128111 0.335141 0.428684 0.090 Uiso 0.560(12) 1 calc R U P A 1
H22B H 0.137266 0.247304 0.456378 0.090 Uiso 0.560(12) 1 calc R U P A 1
C19' C 0.14406(9) 0.23558(12) 0.23276(14) 0.0705(5) Uani 0.440(12) 1 d . . P A 2
H19C H 0.148355 0.265223 0.171680 0.085 Uiso 0.440(12) 1 calc R U P A 2
H19D H 0.161900 0.185386 0.225572 0.085 Uiso 0.440(12) 1 calc R U P A 2
C20' C 0.0840(8) 0.2285(8) 0.2519(10) 0.090(3) Uani 0.440(12) 1 d D . P A 2
H20C H 0.067387 0.182487 0.219455 0.108 Uiso 0.440(12) 1 calc R U P A 2
H20D H 0.062071 0.272654 0.224714 0.108 Uiso 0.440(12) 1 calc R U P A 2
C21' C 0.0799(3) 0.2237(6) 0.3639(5) 0.081(2) Uani 0.440(12) 1 d D . P A 2
H21C H 0.089066 0.172464 0.389607 0.097 Uiso 0.440(12) 1 calc R U P A 2
H21D H 0.041307 0.238853 0.382855 0.097 Uiso 0.440(12) 1 calc R U P A 2
C22' C 0.12823(8) 0.28333(14) 0.40137(14) 0.0748(5) Uani 0.440(12) 1 d D . P A 2
H22C H 0.112240 0.335008 0.403280 0.090 Uiso 0.440(12) 1 calc R U P A 2
H22D H 0.146038 0.269966 0.468011 0.090 Uiso 0.440(12) 1 calc R U P A 2
O7 O 0.40564(13) 0.09875(19) 0.3651(3) 0.1790(13) Uani 1 1 d D . . . .
H7 H 0.441(2) 0.066(3) 0.358(4) 0.215 Uiso 1 1 d D U . . .
O6 O 0.500000 0.64610(14) 0.750000 0.0777(5) Uani 1 2 d DS T P . .
H6 H 0.5018(11) 0.6757(13) 0.6998(17) 0.087(7) Uiso 1 1 d D . . . .

loop_
_atom_site_aniso_label
_atom_site_aniso_U_11
_atom_site_aniso_U_22
_atom_site_aniso_U_33
_atom_site_aniso_U_23
_atom_site_aniso_U_13
_atom_site_aniso_U_12
N1 0.0641(8) 0.0694(8) 0.0441(7) -0.0037(6) 0.0010(5) -0.0059(6)
O1 0.0791(8) 0.0896(8) 0.0485(6) -0.0034(6) 0.0122(5) -0.0288(6)
O2 0.0850(8) 0.0817(8) 0.0389(6) -0.0098(5) 0.0075(5) -0.0256(6)
O3 0.0919(9) 0.0993(9) 0.0381(6) -0.0131(5) 0.0194(5) -0.0315(7)
O4 0.0809(9) 0.0877(9) 0.0694(8) -0.0021(7) 0.0127(6) 0.0003(7)
O5 0.1220(13) 0.0972(10) 0.0546(8) 0.0140(7) -0.0027(7) -0.0056(9)
C1 0.0682(9) 0.0613(8) 0.0391(7) -0.0003(6) 0.0035(6) -0.0066(7)
C2 0.0703(9) 0.0697(9) 0.0372(7) -0.0043(6) 0.0055(6) -0.0079(7)
C3 0.0702(9) 0.0587(8) 0.0335(6) -0.0010(5) 0.0047(6) -0.0026(6)
C4 0.0635(8) 0.0559(8) 0.0346(7) -0.0001(5) 0.0032(6) -0.0012(6)
C5 0.0673(9) 0.0637(8) 0.0332(6) -0.0005(6) 0.0077(6) -0.0046(7)
C6 0.0617(8) 0.0614(8) 0.0387(7) 0.0013(6) 0.0056(6) -0.0057(6)
C7 0.0679(9) 0.0583(8) 0.0340(6) -0.0019(5) 0.0025(6) -0.0056(6)
C8 0.0705(9) 0.0619(8) 0.0328(6) -0.0003(6) 0.0079(6) -0.0071(7)
C9 0.0657(8) 0.0593(8) 0.0373(7) -0.0001(6) 0.0061(6) -0.0088(6)
C10 0.1042(15) 0.1002(15) 0.0623(11) 0.0085(10) 0.0251(10) -0.0303(12)
C11 0.0956(14) 0.0874(12) 0.0520(10) -0.0106(8) 0.0291(9) -0.0230(10)
C12 0.0766(10) 0.0712(10) 0.0397(7) -0.0084(6) 0.0080(7) -0.0192(8)
C13 0.0723(10) 0.0765(10) 0.0546(9) -0.0154(8) 0.0135(7) -0.0205(8)
C14 0.0853(13) 0.1054(15) 0.0761(13) -0.0244(12) 0.0282(10) -0.0224(11)
C15 0.1134(19) 0.127(2) 0.0622(12) -0.0218(13) 0.0363(12) -0.0414(17)
C16 0.1205(19) 0.1094(16) 0.0438(9) -0.0013(10) 0.0143(10) -0.0376(15)
C17 0.0990(14) 0.0849(12) 0.0413(8) -0.0031(8) 0.0036(8) -0.0266(11)
C18 0.157(3) 0.113(2) 0.0679(14) 0.0198(13) -0.0167(15) -0.0138(18)
C19 0.0760(11) 0.0817(11) 0.0524(9) -0.0104(8) -0.0040(8) -0.0122(9)
C20 0.071(3) 0.080(4) 0.094(5) -0.013(3) 0.007(3) -0.022(3)
C21 0.063(2) 0.099(4) 0.086(3) -0.006(3) 0.0006(19) -0.002(2)
C22 0.0647(10) 0.1017(14) 0.0586(10) -0.0110(9) 0.0089(8) -0.0055(9)
C19' 0.0760(11) 0.0817(11) 0.0524(9) -0.0104(8) -0.0040(8) -0.0122(9)
C20' 0.079(4) 0.104(8) 0.086(5) -0.016(5) 0.001(4) -0.030(6)
C21' 0.058(3) 0.103(5) 0.081(4) -0.001(3) 0.007(2) -0.013(3)
C22' 0.0647(10) 0.1017(14) 0.0586(10) -0.0110(9) 0.0089(8) -0.0055(9)
O7 0.126(2) 0.154(2) 0.258(4) 0.000(2) 0.015(2) 0.0321(18)
O6 0.0787(12) 0.0914(14) 0.0623(11) 0.000 0.0016(9) 0.000

loop_
_atom_type_symbol
_atom_type_description
_atom_type_scat_dispersion_real
_atom_type_scat_dispersion_imag
_atom_type_scat_source
C C 0.0137 0.0067 'International Tables Vol C Tables 4.2.6.8 and 6.1.1.4'
H H 0.0000 0.0000 'International Tables Vol C Tables 4.2.6.8 and 6.1.1.4'
N N 0.0241 0.0134 'International Tables Vol C Tables 4.2.6.8 and 6.1.1.4'
O O 0.0389 0.0241 'International Tables Vol C Tables 4.2.6.8 and 6.1.1.4'

loop_
_geom_angle_atom_site_label_1
_geom_angle_atom_site_label_2
_geom_angle_atom_site_label_3
_geom_angle
_geom_angle_site_symmetry_1
_geom_angle_site_symmetry_3
_geom_angle_publ_flag
C1 N1 C19' 125.06(14) . . ?
C1 N1 C19 125.06(14) . . ?
C1 N1 C22' 124.45(14) . . ?
C19' N1 C22' 110.47(14) . . ?
C1 N1 C22 124.45(14) . . ?
C19 N1 C22 110.47(14) . . ?
C6 O1 C10 117.33(14) . . ?
C7 O2 H2 109.5 . . ?
C8 O3 C11 118.21(13) . . ?
C13 O4 H4 104.2(13) . . ?
C17 O5 C18 116.5(2) . . ?
N1 C1 C2 120.51(14) . . ?
N1 C1 C12 119.19(13) . . ?
C2 C1 C12 120.29(14) . . ?
C3 C2 C1 121.19(14) . . ?
C3 C2 H2A 119.4 . . ?
C1 C2 H2A 119.4 . . ?
C2 C3 C4 127.04(14) . . ?
C2 C3 H3 116.5 . . ?
C4 C3 H3 116.5 . . ?
C5 C4 C9 119.52(13) . . ?
C5 C4 C3 117.38(13) . . ?
C9 C4 C3 123.08(14) . . ?
C6 C5 C4 120.01(13) . . ?
C6 C5 H5 120.0 . . ?
C4 C5 H5 120.0 . . ?
O1 C6 C5 124.79(13) . . ?
O1 C6 C7 114.35(13) . . ?
C5 C6 C7 120.86(14) . . ?
O2 C7 C6 122.88(14) . . ?
O2 C7 C8 118.11(13) . . ?
C6 C7 C8 119.00(13) . . ?
O3 C8 C9 124.81(14) . . ?
O3 C8 C7 114.72(13) . . ?
C9 C8 C7 120.48(13) . . ?
C8 C9 C4 120.09(14) . . ?
C8 C9 H9 120.0 . . ?
C4 C9 H9 120.0 . . ?
O1 C10 H10A 109.5 . . ?
O1 C10 H10B 109.5 . . ?
H10A C10 H10B 109.5 . . ?
O1 C10 H10C 109.5 . . ?
H10A C10 H10C 109.5 . . ?
H10B C10 H10C 109.5 . . ?
O3 C11 H11A 109.5 . . ?
O3 C11 H11B 109.5 . . ?
H11A C11 H11B 109.5 . . ?
O3 C11 H11C 109.5 . . ?
H11A C11 H11C 109.5 . . ?
H11B C11 H11C 109.5 . . ?
C13 C12 C17 119.88(17) . . ?
C13 C12 C1 119.73(15) . . ?
C17 C12 C1 120.34(18) . . ?
O4 C13 C12 117.37(15) . . ?
O4 C13 C14 122.5(2) . . ?
C12 C13 C14 120.1(2) . . ?
C15 C14 C13 118.7(2) . . ?
C15 C14 H14 120.6 . . ?
C13 C14 H14 120.6 . . ?
C16 C15 C14 122.7(2) . . ?
C16 C15 H15 118.7 . . ?
C14 C15 H15 118.7 . . ?
C15 C16 C17 119.3(2) . . ?
C15 C16 H16 120.4 . . ?
C17 C16 H16 120.4 . . ?
O5 C17 C16 125.8(2) . . ?
O5 C17 C12 114.90(17) . . ?
C16 C17 C12 119.3(2) . . ?
O5 C18 H18A 109.5 . . ?
O5 C18 H18B 109.5 . . ?
H18A C18 H18B 109.5 . . ?
O5 C18 H18C 109.5 . . ?
H18A C18 H18C 109.5 . . ?
H18B C18 H18C 109.5 . . ?
N1 C19 C20 102.9(5) . . ?
N1 C19 H19A 111.2 . . ?
C20 C19 H19A 111.2 . . ?
N1 C19 H19B 111.2 . . ?
C20 C19 H19B 111.2 . . ?
H19A C19 H19B 109.1 . . ?
C21 C20 C19 102.4(7) . . ?
C21 C20 H20A 111.3 . . ?
C19 C20 H20A 111.3 . . ?
C21 C20 H20B 111.3 . . ?
C19 C20 H20B 111.3 . . ?
H20A C20 H20B 109.2 . . ?
C20 C21 C22 104.0(7) . . ?
C20 C21 H21A 111.0 . . ?
C22 C21 H21A 111.0 . . ?
C20 C21 H21B 111.0 . . ?
C22 C21 H21B 111.0 . . ?
H21A C21 H21B 109.0 . . ?
N1 C22 C21 103.8(2) . . ?
N1 C22 H22A 111.0 . . ?
C21 C22 H22A 111.0 . . ?
N1 C22 H22B 111.0 . . ?
C21 C22 H22B 111.0 . . ?
H22A C22 H22B 109.0 . . ?
C20' C19' N1 104.0(6) . . ?
C20' C19' H19C 111.0 . . ?
N1 C19' H19C 111.0 . . ?
C20' C19' H19D 111.0 . . ?
N1 C19' H19D 111.0 . . ?
H19C C19' H19D 109.0 . . ?
C19' C20' C21' 108.6(11) . . ?
C19' C20' H20C 110.0 . . ?
C21' C20' H20C 110.0 . . ?
C19' C20' H20D 110.0 . . ?
C21' C20' H20D 110.0 . . ?
H20C C20' H20D 108.4 . . ?
C20' C21' C22' 100.4(8) . . ?
C20' C21' H21C 111.7 . . ?
C22' C21' H21C 111.7 . . ?
C20' C21' H21D 111.7 . . ?
C22' C21' H21D 111.7 . . ?
H21C C21' H21D 109.5 . . ?
N1 C22' C21' 102.1(3) . . ?
N1 C22' H22C 111.3 . . ?
C21' C22' H22C 111.3 . . ?
N1 C22' H22D 111.3 . . ?
C21' C22' H22D 111.3 . . ?
H22C C22' H22D 109.2 . . ?
H6 O6 H6 105(3) . 2_656 ?

loop_
_geom_bond_atom_site_label_1
_geom_bond_atom_site_label_2
_geom_bond_distance
_geom_bond_site_symmetry_2
_geom_bond_publ_flag
N1 C1 1.304(2) . ?
N1 C19' 1.481(2) . ?
N1 C19 1.481(2) . ?
N1 C22' 1.482(2) . ?
N1 C22 1.482(2) . ?
O1 C6 1.3650(19) . ?
O1 C10 1.419(2) . ?
O2 C7 1.3514(18) . ?
O2 H2 0.8200 . ?
O3 C8 1.3647(18) . ?
O3 C11 1.413(2) . ?
O4 C13 1.357(2) . ?
O4 H4 1.05(3) . ?
O5 C17 1.342(3) . ?
O5 C18 1.432(3) . ?
C1 C2 1.438(2) . ?
C1 C12 1.489(2) . ?
C2 C3 1.343(2) . ?
C2 H2A 0.9300 . ?
C3 C4 1.4475(19) . ?
C3 H3 0.9300 . ?
C4 C5 1.395(2) . ?
C4 C9 1.402(2) . ?
C5 C6 1.383(2) . ?
C5 H5 0.9300 . ?
C6 C7 1.393(2) . ?
C7 C8 1.401(2) . ?
C8 C9 1.381(2) . ?
C9 H9 0.9300 . ?
C10 H10A 0.9600 . ?
C10 H10B 0.9600 . ?
C10 H10C 0.9600 . ?
C11 H11A 0.9600 . ?
C11 H11B 0.9600 . ?
C11 H11C 0.9600 . ?
C12 C13 1.384(3) . ?
C12 C17 1.410(3) . ?
C13 C14 1.402(3) . ?
C14 C15 1.370(4) . ?
C14 H14 0.9300 . ?
C15 C16 1.367(4) . ?
C15 H15 0.9300 . ?
C16 C17 1.397(3) . ?
C16 H16 0.9300 . ?
C18 H18A 0.9600 . ?
C18 H18B 0.9600 . ?
C18 H18C 0.9600 . ?
C19 C20 1.565(12) . ?
C19 H19A 0.9700 . ?
C19 H19B 0.9700 . ?
C20 C21 1.500(11) . ?
C20 H20A 0.9700 . ?
C20 H20B 0.9700 . ?
C21 C22 1.507(5) . ?
C21 H21A 0.9700 . ?
C21 H21B 0.9700 . ?
C22 H22A 0.9700 . ?
C22 H22B 0.9700 . ?
C19' C20' 1.418(18) . ?
C19' H19C 0.9700 . ?
C19' H19D 0.9700 . ?
C20' C21' 1.495(14) . ?
C20' H20C 0.9700 . ?
C20' H20D 0.9700 . ?
C21' C22' 1.564(7) . ?
C21' H21C 0.9700 . ?
C21' H21D 0.9700 . ?
C22' H22C 0.9700 . ?
C22' H22D 0.9700 . ?
O7 H7 1.00(4) . ?
O6 H6 0.84(2) . ?
O6 H6 0.84(2) 2_656 ?

loop_
_geom_hbond_atom_site_label_D
_geom_hbond_atom_site_label_H
_geom_hbond_atom_site_label_A
_geom_hbond_distance_DH
_geom_hbond_distance_HA
_geom_hbond_distance_DA
_geom_hbond_angle_DHA
_geom_hbond_site_symmetry_A
O4 H4 O7 1.05(3) 1.70(3) 2.699(3) 157(2) .
O2 H2 O6 0.82 1.98 2.7546(18) 156.3 .

loop_
_geom_torsion_atom_site_label_1
_geom_torsion_atom_site_label_2
_geom_torsion_atom_site_label_3
_geom_torsion_atom_site_label_4
_geom_torsion
_geom_torsion_site_symmetry_1
_geom_torsion_site_symmetry_2
_geom_torsion_site_symmetry_3
_geom_torsion_site_symmetry_4
_geom_torsion_publ_flag
C19' N1 C1 C2 -179.82(16) . . . . ?
C19 N1 C1 C2 -179.82(16) . . . . ?
C22' N1 C1 C2 1.8(3) . . . . ?
C22 N1 C1 C2 1.8(3) . . . . ?
C19' N1 C1 C12 -0.6(3) . . . . ?
C19 N1 C1 C12 -0.6(3) . . . . ?
C22' N1 C1 C12 -179.01(17) . . . . ?
C22 N1 C1 C12 -179.01(17) . . . . ?
N1 C1 C2 C3 -168.56(16) . . . . ?
C12 C1 C2 C3 12.2(2) . . . . ?
C1 C2 C3 C4 177.14(15) . . . . ?
C2 C3 C4 C5 -172.12(16) . . . . ?
C2 C3 C4 C9 6.7(3) . . . . ?
C9 C4 C5 C6 -0.3(2) . . . . ?
C3 C4 C5 C6 178.57(14) . . . . ?
C10 O1 C6 C5 21.6(3) . . . . ?
C10 O1 C6 C7 -158.36(18) . . . . ?
C4 C5 C6 O1 -178.08(15) . . . . ?
C4 C5 C6 C7 1.9(2) . . . . ?
O1 C6 C7 O2 -1.1(2) . . . . ?
C5 C6 C7 O2 178.90(15) . . . . ?
O1 C6 C7 C8 177.54(15) . . . . ?
C5 C6 C7 C8 -2.5(2) . . . . ?
C11 O3 C8 C9 -19.1(3) . . . . ?
C11 O3 C8 C7 161.30(17) . . . . ?
O2 C7 C8 O3 -0.3(2) . . . . ?
C6 C7 C8 O3 -179.00(15) . . . . ?
O2 C7 C8 C9 -179.91(15) . . . . ?
C6 C7 C8 C9 1.4(2) . . . . ?
O3 C8 C9 C4 -179.35(16) . . . . ?
C7 C8 C9 C4 0.2(2) . . . . ?
C5 C4 C9 C8 -0.8(2) . . . . ?
C3 C4 C9 C8 -179.56(14) . . . . ?
N1 C1 C12 C13 -109.75(18) . . . . ?
C2 C1 C12 C13 69.5(2) . . . . ?
N1 C1 C12 C17 72.7(2) . . . . ?
C2 C1 C12 C17 -108.09(19) . . . . ?
C17 C12 C13 O4 -179.17(15) . . . . ?
C1 C12 C13 O4 3.2(2) . . . . ?
C17 C12 C13 C14 -0.4(3) . . . . ?
C1 C12 C13 C14 -177.96(16) . . . . ?
O4 C13 C14 C15 178.70(18) . . . . ?
C12 C13 C14 C15 0.0(3) . . . . ?
C13 C14 C15 C16 0.2(3) . . . . ?
C14 C15 C16 C17 0.1(4) . . . . ?
C18 O5 C17 C16 6.8(3) . . . . ?
C18 O5 C17 C12 -173.62(19) . . . . ?
C15 C16 C17 O5 179.1(2) . . . . ?
C15 C16 C17 C12 -0.5(3) . . . . ?
C13 C12 C17 O5 -178.99(16) . . . . ?
C1 C12 C17 O5 -1.4(2) . . . . ?
C13 C12 C17 C16 0.6(3) . . . . ?
C1 C12 C17 C16 178.22(17) . . . . ?
C1 N1 C19 C20 171.0(4) . . . . ?
C22 N1 C19 C20 -10.4(5) . . . . ?
N1 C19 C20 C21 31.3(8) . . . . ?
C19 C20 C21 C22 -40.9(10) . . . . ?
C1 N1 C22 C21 164.1(4) . . . . ?
C19 N1 C22 C21 -14.5(4) . . . . ?
C20 C21 C22 N1 34.6(8) . . . . ?
C1 N1 C19' C20' -170.8(6) . . . . ?
C22' N1 C19' C20' 7.8(6) . . . . ?
N1 C19' C20' C21' -29.8(12) . . . . ?
C19' C20' C21' C22' 39.0(13) . . . . ?
C1 N1 C22' C21' -165.9(4) . . . . ?
C19' N1 C22' C21' 15.5(5) . . . . ?
C20' C21' C22' N1 -31.3(11) . . . . ?
